data_1575125
loop_
_publ_author_name
'Meyer, Fabio'
'Siumbeli, Arina'
'Dost&#xe1;l, Libor'
'Hupf, Emanuel'
'Beckmann, Jens'

_publ_section_title
;
 Nature of the heavy formal double bonds As[double bond, length as
 m-dash]Ch, Sb[double bond, length as m-dash]Ch and Bi[double bond, length
 as m-dash]Ch (Ch = S, Se, Te) in NCN-pincer supported arsinidene,
 stibinidene and bismuthinidene chalcogenides.
;
_journal_issue 35
_journal_name_full 'Chemical science'
_journal_page_first 16232
_journal_page_last 16239
_journal_paper_doi 10.1039/d5sc03320a
_journal_volume 16
_journal_year 2025
_chemical_formula_moiety 'C48 H45 N2 P2 Sb Se, C4 H8 O'
_chemical_formula_sum 'C52 H53 N2 O P2 Sb Se'
_chemical_formula_weight 984.61
_space_group_crystal_system monoclinic
_space_group_IT_number 14
_space_group_name_Hall '-P 2yn'
_space_group_name_H-M_alt 'P 1 21/n 1'
_atom_sites_solution_hydrogens geom
_atom_sites_solution_primary dual
_audit_creation_date 2024-10-21
_audit_creation_method
;
Olex2 1.5
(compiled 2024.02.16 svn.r378c4104 for OlexSys, GUI svn.r6928)
;
_audit_update_record
;
2025-04-25 deposited with the CCDC.	2025-07-18 downloaded from the CCDC.
;
_cell_angle_alpha 90
_cell_angle_beta 101.2820(10)
_cell_angle_gamma 90
_cell_formula_units_Z 4
_cell_length_a 11.0961(3)
_cell_length_b 18.1134(4)
_cell_length_c 22.9780(6)
_cell_measurement_reflns_used 3771
_cell_measurement_temperature 100.00
_cell_measurement_theta_max 28.52
_cell_measurement_theta_min 2.23
_cell_volume 4529.1(2)
_computing_molecular_graphics 'Olex2 1.5 (Dolomanov et al., 2009)'
_computing_publication_material 'Olex2 1.5 (Dolomanov et al., 2009)'
_computing_structure_refinement 'SHELXL 2016/4 (Sheldrick, 2015)'
_computing_structure_solution 'SHELXT 2018/2 (Sheldrick, 2018)'
_diffrn_ambient_temperature 100.00
_diffrn_measured_fraction_theta_full 0.998
_diffrn_measured_fraction_theta_max 0.998
_diffrn_measurement_device_type 'Bruker Venture D8'
_diffrn_measurement_method '\f and \w scans'
_diffrn_radiation_type MoK\a
_diffrn_radiation_wavelength 0.71073
_diffrn_reflns_av_R_equivalents 0.0483
_diffrn_reflns_av_unetI/netI 0.0227
_diffrn_reflns_Laue_measured_fraction_full 0.998
_diffrn_reflns_Laue_measured_fraction_max 0.998
_diffrn_reflns_limit_h_max 14
_diffrn_reflns_limit_h_min -14
_diffrn_reflns_limit_k_max 24
_diffrn_reflns_limit_k_min -24
_diffrn_reflns_limit_l_max 30
_diffrn_reflns_limit_l_min -30
_diffrn_reflns_number 127829
_diffrn_reflns_point_group_measured_fraction_full 0.998
_diffrn_reflns_point_group_measured_fraction_max 0.998
_diffrn_reflns_theta_full 25.242
_diffrn_reflns_theta_max 28.519
_diffrn_reflns_theta_min 2.232
_exptl_absorpt_coefficient_mu 1.524
_exptl_absorpt_correction_T_max 0.7457
_exptl_absorpt_correction_T_min 0.5352
_exptl_absorpt_correction_type multi-scan
_exptl_absorpt_process_details
;
SADABS-2016/2 (Bruker,2016/2) was used for absorption correction.
wR2(int) was 0.1391 before and 0.0546 after correction.
The Ratio of minimum to maximum transmission is 0.7177.
The \l/2 correction factor is Not present.
;
_exptl_crystal_colour yellow
_exptl_crystal_density_diffrn 1.444
_exptl_crystal_description block
_exptl_crystal_F_000 2008
_exptl_crystal_size_max 0.21
_exptl_crystal_size_mid 0.18
_exptl_crystal_size_min 0.16
_refine_diff_density_max 0.386
_refine_diff_density_min -0.411
_refine_diff_density_rms 0.060
_refine_ls_extinction_method none
_refine_ls_goodness_of_fit_ref 1.027
_refine_ls_hydrogen_treatment constr
_refine_ls_matrix_type full
_refine_ls_number_parameters 538
_refine_ls_number_reflns 11479
_refine_ls_number_restraints 0
_refine_ls_restrained_S_all 1.027
_refine_ls_R_factor_all 0.0231
_refine_ls_R_factor_gt 0.0208
_refine_ls_shift/su_max 0.002
_refine_ls_shift/su_mean 0.000
_refine_ls_structure_factor_coef Fsqd
_refine_ls_weighting_details 'w=1/[\s^2^(Fo^2^)+(0.0208P)^2^+3.1094P] where P=(Fo^2^+2Fc^2^)/3'
_refine_ls_weighting_scheme calc
_refine_ls_wR_factor_gt 0.0506
_refine_ls_wR_factor_ref 0.0517
_reflns_Friedel_coverage 0.000
_reflns_number_gt 10739
_reflns_number_total 11479
_reflns_threshold_expression 'I > 2\s(I)'
_cod_data_source_file d5sc03320a3.cif
_cod_data_source_block meyerf241021
_cod_depositor_comments 'Adding full bibliography for 1575122--1575132.cif.'
_cod_database_code 1575125
_shelx_shelxl_version_number 2016/4
_shelx_space_group_comment
;
The symmetry employed for this shelxl refinement is uniquely defined
by the following loop, which should always be used as a source of
symmetry information in preference to the above space-group names.
They are only intended as comments.
;
_olex2_refinement_description
;
1. Fixed Uiso
 At 1.2 times of:
  All C(H) groups, All C(H,H) groups
 At 1.5 times of:
  All C(H,H,H) groups
2.a Secondary CH2 refined with riding coordinates:
 C3(H3A,H3B), C4(H4A,H4B), C1(H1A,H1B), C2(H2A,H2B)
2.b Aromatic/amide H refined with riding coordinates:
 C55(H55), C61(H61), C25(H25), C72(H72), C21(H21), C24(H24), C82(H82),
 C51(H51), C62(H62), C13(H13), C65(H65), C31(H31), C23(H23), C22(H22), C54(H54),
  C35(H35), C12(H12), C63(H63), C74(H74), C14(H14), C64(H64), C84(H84),
 C53(H53), C52(H52), C32(H32), C33(H33), C34(H34)
2.c Idealised Me refined as rotating group:
 C76(H76A,H76B,H76C), C86(H86A,H86B,H86C), C88(H88A,H88B,H88C), C78(H78A,H78B,
 H78C), C77(H77A,H77B,H77C), C87(H87A,H87B,H87C)
;
_olex2_submission_special_instructions 'No special instructions were received'

loop_
_space_group_symop_operation_xyz
'x, y, z'
'-x+1/2, y+1/2, -z+1/2'
'-x, -y, -z'
'x-1/2, -y-1/2, z-1/2'

loop_
_atom_site_label
_atom_site_type_symbol
_atom_site_fract_x
_atom_site_fract_y
_atom_site_fract_z
_atom_site_U_iso_or_equiv
_atom_site_adp_type
_atom_site_occupancy
_atom_site_site_symmetry_order
_atom_site_calc_flag
_atom_site_refinement_flags_posn
_atom_site_refinement_flags_adp
_atom_site_refinement_flags_occupancy
_atom_site_disorder_assembly
_atom_site_disorder_group
Sb1 Sb 0.48997(2) 0.35363(2) 0.27561(2) 0.01308(3) Uani 1 1 d . . . . .
Se1 Se 0.57498(2) 0.29773(2) 0.19445(2) 0.01709(4) Uani 1 1 d . . . . .
P2 P 0.44838(3) 0.52466(2) 0.21683(2) 0.01310(6) Uani 1 1 d . . . . .
P1 P 0.76223(3) 0.35273(2) 0.37547(2) 0.01378(6) Uani 1 1 d . . . . .
O1 O 1.18858(12) 0.28393(7) 0.51186(5) 0.0317(3) Uani 1 1 d . . . . .
N1 N 0.63943(10) 0.30685(6) 0.35618(5) 0.0152(2) Uani 1 1 d . . . . .
N2 N 0.38186(10) 0.44703(6) 0.22022(5) 0.0151(2) Uani 1 1 d . . . . .
C20 C 0.89942(12) 0.31962(8) 0.35281(6) 0.0163(2) Uani 1 1 d . . . . .
C30 C 0.80654(13) 0.36799(8) 0.45439(6) 0.0178(3) Uani 1 1 d . . . . .
C55 C 0.44555(13) 0.61936(8) 0.11943(6) 0.0195(3) Uani 1 1 d . . . . .
H55 H 0.397348 0.652335 0.137512 0.023 Uiso 1 1 calc R U . . .
C61 C 0.41125(13) 0.63107(8) 0.29893(6) 0.0180(3) Uani 1 1 d . . . . .
H61 H 0.491882 0.619735 0.319635 0.022 Uiso 1 1 calc R U . . .
C50 C 0.48190(12) 0.55183(8) 0.14601(6) 0.0160(2) Uani 1 1 d . . . . .
C25 C 0.88762(13) 0.29600(8) 0.29392(6) 0.0194(3) Uani 1 1 d . . . . .
H25 H 0.808567 0.290520 0.269456 0.023 Uiso 1 1 calc R U . . .
C72 C 0.54351(14) 0.12330(8) 0.40325(6) 0.0207(3) Uani 1 1 d . . . . .
H72 H 0.556998 0.072560 0.396229 0.025 Uiso 1 1 calc R U . . .
C21 C 1.01520(13) 0.32584(8) 0.38891(7) 0.0199(3) Uani 1 1 d . . . . .
H21 H 1.023198 0.341492 0.428943 0.024 Uiso 1 1 calc R U . . .
C24 C 0.99251(14) 0.28067(8) 0.27165(7) 0.0219(3) Uani 1 1 d . . . . .
H24 H 0.985096 0.265254 0.231590 0.026 Uiso 1 1 calc R U . . .
C82 C 0.06850(14) 0.40787(9) 0.13283(7) 0.0247(3) Uani 1 1 d . . . . .
H82 H 0.031320 0.390808 0.094409 0.030 Uiso 1 1 calc R U . . .
C51 C 0.55330(13) 0.50329(8) 0.11942(6) 0.0196(3) Uani 1 1 d . . . . .
H51 H 0.577092 0.456779 0.137107 0.023 Uiso 1 1 calc R U . . .
C71 C 0.60698(13) 0.17650(8) 0.37725(6) 0.0173(3) Uani 1 1 d . . . . .
C80 C 0.25090(12) 0.43872(7) 0.20443(6) 0.0161(2) Uani 1 1 d . . . . .
C62 C 0.33822(14) 0.67968(8) 0.32376(7) 0.0213(3) Uani 1 1 d . . . . .
H62 H 0.369656 0.702200 0.360971 0.026 Uiso 1 1 calc R U . . .
C13 C 0.79716(12) 0.55925(8) 0.30826(6) 0.0178(3) Uani 1 1 d . . . . .
H13 H 0.857833 0.596856 0.311790 0.021 Uiso 1 1 calc R U . . .
C65 C 0.24705(13) 0.61593(8) 0.21354(6) 0.0184(3) Uani 1 1 d . . . . .
H65 H 0.216157 0.595004 0.175649 0.022 Uiso 1 1 calc R U . . .
C81 C 0.19660(13) 0.41422(8) 0.14728(6) 0.0196(3) Uani 1 1 d . . . . .
C10 C 0.61817(12) 0.44610(7) 0.29633(6) 0.0138(2) Uani 1 1 d . . . . .
C31 C 0.83755(14) 0.30592(9) 0.49042(7) 0.0227(3) Uani 1 1 d . . . . .
H31 H 0.835416 0.258289 0.472942 0.027 Uiso 1 1 calc R U . . .
C23 C 1.10811(14) 0.28768(8) 0.30746(7) 0.0229(3) Uani 1 1 d . . . . .
H23 H 1.179434 0.277814 0.291663 0.027 Uiso 1 1 calc R U . . .
C22 C 1.11973(13) 0.30897(8) 0.36603(7) 0.0227(3) Uani 1 1 d . . . . .
H22 H 1.198867 0.312146 0.390787 0.027 Uiso 1 1 calc R U . . .
C60 C 0.36639(12) 0.59891(7) 0.24370(6) 0.0154(2) Uani 1 1 d . . . . .
C54 C 0.48000(15) 0.63864(8) 0.06610(7) 0.0232(3) Uani 1 1 d . . . . .
H54 H 0.453941 0.684303 0.047483 0.028 Uiso 1 1 calc R U . . .
C70 C 0.58850(12) 0.25146(8) 0.38826(6) 0.0157(2) Uani 1 1 d . . . . .
C85 C 0.17761(13) 0.45307(8) 0.24664(7) 0.0193(3) Uani 1 1 d . . . . .
C76 C 0.68980(14) 0.15394(8) 0.33585(7) 0.0226(3) Uani 1 1 d . . . . .
H76A H 0.775013 0.166372 0.353631 0.034 Uiso 1 1 calc R U . . .
H76B H 0.665553 0.180147 0.298061 0.034 Uiso 1 1 calc R U . . .
H76C H 0.682849 0.100601 0.328875 0.034 Uiso 1 1 calc R U . . .
C73 C 0.46078(14) 0.14252(8) 0.43929(6) 0.0216(3) Uani 1 1 d . . . . .
C35 C 0.80858(16) 0.43742(9) 0.48035(7) 0.0262(3) Uani 1 1 d . . . . .
H35 H 0.786657 0.479870 0.456324 0.031 Uiso 1 1 calc R U . . .
C12 C 0.82080(12) 0.49423(8) 0.34057(6) 0.0171(3) Uani 1 1 d . . . . .
H12 H 0.898109 0.487412 0.366316 0.021 Uiso 1 1 calc R U . . .
C63 C 0.21963(14) 0.69525(8) 0.29420(7) 0.0224(3) Uani 1 1 d . . . . .
H63 H 0.169356 0.727703 0.311541 0.027 Uiso 1 1 calc R U . . .
C74 C 0.44487(14) 0.21681(9) 0.45005(7) 0.0223(3) Uani 1 1 d . . . . .
H74 H 0.389505 0.230686 0.474857 0.027 Uiso 1 1 calc R U . . .
C14 C 0.68372(12) 0.56865(7) 0.27070(6) 0.0158(2) Uani 1 1 d . . . . .
H14 H 0.666144 0.613196 0.248858 0.019 Uiso 1 1 calc R U . . .
C64 C 0.17422(13) 0.66345(8) 0.23925(7) 0.0216(3) Uani 1 1 d . . . . .
H64 H 0.092911 0.674263 0.219155 0.026 Uiso 1 1 calc R U . . .
C75 C 0.50760(13) 0.27198(8) 0.42560(6) 0.0193(3) Uani 1 1 d . . . . .
C84 C 0.05017(14) 0.44757(8) 0.22936(7) 0.0237(3) Uani 1 1 d . . . . .
H84 H 0.000333 0.459225 0.257330 0.028 Uiso 1 1 calc R U . . .
C83 C -0.00608(13) 0.42570(8) 0.17281(8) 0.0255(3) Uani 1 1 d . . . . .
C15 C 0.59566(11) 0.51277(7) 0.26504(6) 0.0139(2) Uani 1 1 d . . . . .
C53 C 0.55211(15) 0.59111(9) 0.04051(7) 0.0248(3) Uani 1 1 d . . . . .
H53 H 0.576640 0.604538 0.004590 0.030 Uiso 1 1 calc R U . . .
C52 C 0.58893(14) 0.52357(9) 0.06722(7) 0.0232(3) Uani 1 1 d . . . . .
H52 H 0.638767 0.491257 0.049486 0.028 Uiso 1 1 calc R U . . .
C11 C 0.73163(12) 0.43869(7) 0.33549(6) 0.0143(2) Uani 1 1 d . . . . .
C86 C 0.27273(15) 0.39633(10) 0.10162(7) 0.0262(3) Uani 1 1 d . . . . .
H86A H 0.223948 0.366593 0.069890 0.039 Uiso 1 1 calc R U . . .
H86B H 0.345807 0.368504 0.120364 0.039 Uiso 1 1 calc R U . . .
H86C H 0.297993 0.442250 0.084889 0.039 Uiso 1 1 calc R U . . .
C32 C 0.87147(15) 0.31352(10) 0.55163(7) 0.0269(3) Uani 1 1 d . . . . .
H32 H 0.892510 0.271205 0.575924 0.032 Uiso 1 1 calc R U . . .
C3 C 1.33014(15) 0.35485(10) 0.57743(7) 0.0281(3) Uani 1 1 d . . . . .
H3A H 1.333311 0.396055 0.605994 0.034 Uiso 1 1 calc R U . . .
H3B H 1.404692 0.356252 0.559806 0.034 Uiso 1 1 calc R U . . .
C33 C 0.87450(16) 0.38284(11) 0.57705(7) 0.0304(4) Uani 1 1 d . . . . .
H33 H 0.898318 0.388178 0.618852 0.036 Uiso 1 1 calc R U . . .
C88 C 0.23015(14) 0.47469(9) 0.30979(7) 0.0236(3) Uani 1 1 d . . . . .
H88A H 0.315872 0.458385 0.320310 0.035 Uiso 1 1 calc R U . . .
H88B H 0.182368 0.451285 0.336370 0.035 Uiso 1 1 calc R U . . .
H88C H 0.226400 0.528462 0.313798 0.035 Uiso 1 1 calc R U . . .
C78 C 0.48631(15) 0.35181(9) 0.43908(7) 0.0253(3) Uani 1 1 d . . . . .
H78A H 0.553850 0.369439 0.470014 0.038 Uiso 1 1 calc R U . . .
H78B H 0.408541 0.356510 0.452913 0.038 Uiso 1 1 calc R U . . .
H78C H 0.482713 0.381398 0.403070 0.038 Uiso 1 1 calc R U . . .
C77 C 0.38764(16) 0.08392(10) 0.46379(7) 0.0287(3) Uani 1 1 d . . . . .
H77A H 0.369879 0.043176 0.435340 0.043 Uiso 1 1 calc R U . . .
H77B H 0.310324 0.105195 0.470518 0.043 Uiso 1 1 calc R U . . .
H77C H 0.435268 0.065368 0.501398 0.043 Uiso 1 1 calc R U . . .
C4 C 1.21421(16) 0.35838(10) 0.52977(8) 0.0295(3) Uani 1 1 d . . . . .
H4A H 1.145392 0.379755 0.545852 0.035 Uiso 1 1 calc R U . . .
H4B H 1.227732 0.388859 0.495861 0.035 Uiso 1 1 calc R U . . .
C34 C 0.84294(19) 0.44449(10) 0.54177(7) 0.0343(4) Uani 1 1 d . . . . .
H34 H 0.844706 0.491941 0.559530 0.041 Uiso 1 1 calc R U . . .
C1 C 1.21497(19) 0.24090(12) 0.56459(8) 0.0397(4) Uani 1 1 d . . . . .
H1A H 1.241652 0.190702 0.555667 0.048 Uiso 1 1 calc R U . . .
H1B H 1.140944 0.236523 0.582407 0.048 Uiso 1 1 calc R U . . .
C2 C 1.31769(17) 0.28036(11) 0.60730(8) 0.0341(4) Uani 1 1 d . . . . .
H2A H 1.395375 0.252050 0.612435 0.041 Uiso 1 1 calc R U . . .
H2B H 1.295369 0.287323 0.646592 0.041 Uiso 1 1 calc R U . . .
C87 C -0.14432(14) 0.42054(10) 0.15624(10) 0.0357(4) Uani 1 1 d . . . . .
H87A H -0.170085 0.423073 0.112985 0.054 Uiso 1 1 calc R U . . .
H87B H -0.181134 0.461577 0.174407 0.054 Uiso 1 1 calc R U . . .
H87C H -0.171504 0.373623 0.170562 0.054 Uiso 1 1 calc R U . . .

loop_
_atom_site_aniso_label
_atom_site_aniso_U_11
_atom_site_aniso_U_22
_atom_site_aniso_U_33
_atom_site_aniso_U_23
_atom_site_aniso_U_13
_atom_site_aniso_U_12
Sb1 0.01149(4) 0.01295(4) 0.01468(4) -0.00030(3) 0.00222(3) -0.00046(3)
Se1 0.01536(6) 0.01932(7) 0.01651(7) -0.00340(5) 0.00290(5) 0.00062(5)
P2 0.01163(14) 0.01327(15) 0.01381(15) 0.00035(12) 0.00102(12) 0.00095(12)
P1 0.01304(15) 0.01500(15) 0.01266(15) 0.00042(12) 0.00099(12) 0.00151(12)
O1 0.0371(7) 0.0324(6) 0.0217(5) -0.0023(5) -0.0039(5) -0.0007(5)
N1 0.0146(5) 0.0155(5) 0.0153(5) 0.0019(4) 0.0022(4) 0.0001(4)
N2 0.0118(5) 0.0151(5) 0.0174(5) 0.0008(4) 0.0006(4) 0.0004(4)
C20 0.0140(6) 0.0158(6) 0.0191(6) 0.0023(5) 0.0030(5) 0.0027(5)
C30 0.0161(6) 0.0228(7) 0.0141(6) 0.0004(5) 0.0016(5) 0.0006(5)
C55 0.0215(7) 0.0182(6) 0.0177(6) -0.0002(5) 0.0012(5) 0.0001(5)
C61 0.0159(6) 0.0182(6) 0.0196(6) 0.0005(5) 0.0028(5) 0.0006(5)
C50 0.0152(6) 0.0175(6) 0.0143(6) -0.0002(5) 0.0007(5) -0.0010(5)
C25 0.0190(6) 0.0186(6) 0.0198(7) -0.0004(5) 0.0022(5) 0.0023(5)
C72 0.0237(7) 0.0171(6) 0.0203(7) 0.0019(5) 0.0019(5) -0.0005(5)
C21 0.0171(6) 0.0204(7) 0.0210(7) 0.0018(5) 0.0007(5) 0.0012(5)
C24 0.0254(7) 0.0200(7) 0.0215(7) -0.0004(5) 0.0079(6) 0.0038(6)
C82 0.0189(7) 0.0219(7) 0.0286(8) 0.0016(6) -0.0066(6) -0.0027(6)
C51 0.0182(6) 0.0208(7) 0.0191(6) -0.0002(5) 0.0022(5) 0.0014(5)
C71 0.0172(6) 0.0183(6) 0.0159(6) 0.0009(5) 0.0018(5) 0.0017(5)
C80 0.0124(6) 0.0135(6) 0.0213(6) 0.0015(5) 0.0005(5) 0.0001(5)
C62 0.0239(7) 0.0202(7) 0.0204(7) -0.0032(5) 0.0061(5) 0.0007(6)
C13 0.0142(6) 0.0197(6) 0.0193(6) -0.0005(5) 0.0025(5) -0.0037(5)
C65 0.0175(6) 0.0171(6) 0.0199(6) 0.0011(5) 0.0018(5) 0.0013(5)
C81 0.0177(6) 0.0173(6) 0.0217(7) 0.0011(5) -0.0017(5) 0.0001(5)
C10 0.0132(6) 0.0148(6) 0.0137(6) -0.0015(5) 0.0029(5) 0.0005(5)
C31 0.0240(7) 0.0239(7) 0.0198(7) 0.0031(6) 0.0033(6) 0.0026(6)
C23 0.0203(7) 0.0192(7) 0.0312(8) 0.0042(6) 0.0102(6) 0.0046(5)
C22 0.0147(6) 0.0220(7) 0.0303(8) 0.0030(6) 0.0016(6) 0.0010(5)
C60 0.0150(6) 0.0139(6) 0.0177(6) 0.0017(5) 0.0037(5) 0.0006(5)
C54 0.0288(8) 0.0206(7) 0.0186(7) 0.0028(5) 0.0006(6) -0.0024(6)
C70 0.0147(6) 0.0173(6) 0.0145(6) 0.0016(5) 0.0012(5) 0.0002(5)
C85 0.0177(6) 0.0156(6) 0.0251(7) 0.0022(5) 0.0052(5) -0.0002(5)
C76 0.0254(7) 0.0182(7) 0.0257(7) -0.0003(6) 0.0088(6) 0.0040(6)
C73 0.0215(7) 0.0251(7) 0.0174(6) 0.0041(5) 0.0017(5) -0.0040(6)
C35 0.0367(9) 0.0223(7) 0.0185(7) -0.0008(6) 0.0030(6) -0.0003(6)
C12 0.0136(6) 0.0207(7) 0.0163(6) -0.0010(5) 0.0011(5) 0.0000(5)
C63 0.0237(7) 0.0192(7) 0.0268(7) 0.0028(6) 0.0114(6) 0.0052(6)
C74 0.0219(7) 0.0272(7) 0.0191(7) 0.0015(6) 0.0073(5) -0.0008(6)
C14 0.0159(6) 0.0155(6) 0.0161(6) 0.0004(5) 0.0032(5) 0.0000(5)
C64 0.0164(6) 0.0205(7) 0.0276(7) 0.0049(6) 0.0038(5) 0.0040(5)
C75 0.0201(6) 0.0203(7) 0.0181(6) -0.0003(5) 0.0051(5) 0.0014(5)
C84 0.0171(7) 0.0195(7) 0.0360(8) 0.0043(6) 0.0090(6) 0.0002(5)
C83 0.0141(6) 0.0193(7) 0.0410(9) 0.0074(6) 0.0000(6) -0.0015(5)
C15 0.0119(5) 0.0155(6) 0.0142(6) -0.0009(5) 0.0022(4) 0.0009(5)
C53 0.0278(8) 0.0306(8) 0.0162(6) -0.0006(6) 0.0048(6) -0.0060(6)
C52 0.0222(7) 0.0283(8) 0.0200(7) -0.0038(6) 0.0059(5) 0.0003(6)
C11 0.0144(6) 0.0154(6) 0.0132(6) -0.0003(5) 0.0027(5) 0.0014(5)
C86 0.0240(7) 0.0313(8) 0.0210(7) -0.0059(6) -0.0012(6) 0.0011(6)
C32 0.0278(8) 0.0332(8) 0.0194(7) 0.0084(6) 0.0036(6) 0.0012(7)
C3 0.0254(8) 0.0382(9) 0.0197(7) -0.0037(6) 0.0018(6) -0.0016(7)
C33 0.0345(9) 0.0418(10) 0.0139(7) -0.0003(6) 0.0025(6) -0.0052(7)
C88 0.0251(7) 0.0239(7) 0.0239(7) -0.0009(6) 0.0095(6) -0.0005(6)
C78 0.0294(8) 0.0228(7) 0.0273(8) -0.0025(6) 0.0145(6) 0.0030(6)
C77 0.0306(8) 0.0294(8) 0.0264(8) 0.0057(6) 0.0060(6) -0.0085(7)
C4 0.0272(8) 0.0321(9) 0.0265(8) -0.0039(7) -0.0013(6) 0.0027(7)
C34 0.0521(11) 0.0300(9) 0.0197(7) -0.0056(6) 0.0047(7) -0.0037(8)
C1 0.0439(10) 0.0479(11) 0.0244(8) 0.0067(8) -0.0003(7) -0.0130(9)
C2 0.0327(9) 0.0413(10) 0.0248(8) 0.0026(7) -0.0034(7) -0.0012(8)
C87 0.0147(7) 0.0308(9) 0.0583(12) 0.0068(8) -0.0008(7) -0.0022(6)

loop_
_atom_type_symbol
_atom_type_description
_atom_type_scat_dispersion_real
_atom_type_scat_dispersion_imag
_atom_type_scat_source
C C 0.0033 0.0016 'International Tables Vol C Tables 4.2.6.8 and 6.1.1.4'
H H 0.0000 0.0000 'International Tables Vol C Tables 4.2.6.8 and 6.1.1.4'
N N 0.0061 0.0033 'International Tables Vol C Tables 4.2.6.8 and 6.1.1.4'
O O 0.0106 0.0060 'International Tables Vol C Tables 4.2.6.8 and 6.1.1.4'
P P 0.1023 0.0942 'International Tables Vol C Tables 4.2.6.8 and 6.1.1.4'
Sb Sb -0.5866 1.5461 'International Tables Vol C Tables 4.2.6.8 and 6.1.1.4'
Se Se -0.0929 2.2259 'International Tables Vol C Tables 4.2.6.8 and 6.1.1.4'

loop_
_geom_angle_atom_site_label_1
_geom_angle_atom_site_label_2
_geom_angle_atom_site_label_3
_geom_angle
_geom_angle_site_symmetry_1
_geom_angle_site_symmetry_3
_geom_angle_publ_flag
N1 Sb1 Se1 97.49(3) . . ?
N2 Sb1 Se1 96.80(3) . . ?
N2 Sb1 N1 153.60(4) . . ?
C10 Sb1 Se1 98.64(3) . . ?
C10 Sb1 N1 77.26(4) . . ?
C10 Sb1 N2 78.73(4) . . ?
N2 P2 C50 117.52(6) . . ?
N2 P2 C60 111.83(6) . . ?
N2 P2 C15 103.74(6) . . ?
C60 P2 C50 108.21(6) . . ?
C15 P2 C50 105.36(6) . . ?
C15 P2 C60 109.73(6) . . ?
N1 P1 C20 118.23(6) . . ?
N1 P1 C30 114.32(6) . . ?
N1 P1 C11 104.14(6) . . ?
C20 P1 C11 103.00(6) . . ?
C30 P1 C20 105.15(6) . . ?
C30 P1 C11 111.48(6) . . ?
C1 O1 C4 106.08(13) . . ?
P1 N1 Sb1 117.40(6) . . ?
C70 N1 Sb1 111.44(8) . . ?
C70 N1 P1 129.13(10) . . ?
P2 N2 Sb1 118.50(6) . . ?
C80 N2 Sb1 116.99(8) . . ?
C80 N2 P2 122.33(9) . . ?
C25 C20 P1 117.09(10) . . ?
C21 C20 P1 122.26(11) . . ?
C21 C20 C25 120.12(13) . . ?
C31 C30 P1 117.30(11) . . ?
C35 C30 P1 123.22(11) . . ?
C35 C30 C31 119.46(13) . . ?
C50 C55 H55 120.0 . . ?
C50 C55 C54 119.95(14) . . ?
C54 C55 H55 120.0 . . ?
C62 C61 H61 119.9 . . ?
C62 C61 C60 120.24(13) . . ?
C60 C61 H61 119.9 . . ?
C55 C50 P2 122.80(11) . . ?
C55 C50 C51 120.02(13) . . ?
C51 C50 P2 117.09(10) . . ?
C20 C25 H25 120.3 . . ?
C24 C25 C20 119.38(13) . . ?
C24 C25 H25 120.3 . . ?
C71 C72 H72 119.1 . . ?
C71 C72 C73 121.84(14) . . ?
C73 C72 H72 119.1 . . ?
C20 C21 H21 120.1 . . ?
C20 C21 C22 119.71(14) . . ?
C22 C21 H21 120.1 . . ?
C25 C24 H24 119.7 . . ?
C23 C24 C25 120.50(14) . . ?
C23 C24 H24 119.7 . . ?
C81 C82 H82 118.9 . . ?
C83 C82 H82 118.9 . . ?
C83 C82 C81 122.18(14) . . ?
C50 C51 H51 120.2 . . ?
C52 C51 C50 119.55(14) . . ?
C52 C51 H51 120.2 . . ?
C72 C71 C70 119.16(13) . . ?
C72 C71 C76 120.38(13) . . ?
C70 C71 C76 120.41(13) . . ?
C81 C80 N2 119.81(12) . . ?
C81 C80 C85 120.18(13) . . ?
C85 C80 N2 119.98(12) . . ?
C61 C62 H62 120.0 . . ?
C63 C62 C61 120.04(14) . . ?
C63 C62 H62 120.0 . . ?
C12 C13 H13 120.4 . . ?
C12 C13 C14 119.26(13) . . ?
C14 C13 H13 120.4 . . ?
C60 C65 H65 120.1 . . ?
C64 C65 H65 120.1 . . ?
C64 C65 C60 119.82(13) . . ?
C82 C81 C80 118.52(14) . . ?
C82 C81 C86 119.95(13) . . ?
C80 C81 C86 121.52(13) . . ?
C15 C10 Sb1 120.29(9) . . ?
C15 C10 C11 117.29(12) . . ?
C11 C10 Sb1 121.98(10) . . ?
C30 C31 H31 119.8 . . ?
C32 C31 C30 120.40(15) . . ?
C32 C31 H31 119.8 . . ?
C24 C23 H23 119.9 . . ?
C22 C23 C24 120.16(14) . . ?
C22 C23 H23 119.9 . . ?
C21 C22 H22 120.0 . . ?
C23 C22 C21 120.08(14) . . ?
C23 C22 H22 120.0 . . ?
C61 C60 P2 120.62(10) . . ?
C61 C60 C65 119.42(13) . . ?
C65 C60 P2 119.10(10) . . ?
C55 C54 H54 120.1 . . ?
C53 C54 C55 119.85(14) . . ?
C53 C54 H54 120.1 . . ?
C71 C70 N1 120.06(12) . . ?
C71 C70 C75 119.89(13) . . ?
C75 C70 N1 119.60(12) . . ?
C80 C85 C88 123.06(13) . . ?
C84 C85 C80 118.74(14) . . ?
C84 C85 C88 118.19(13) . . ?
C71 C76 H76A 109.5 . . ?
C71 C76 H76B 109.5 . . ?
C71 C76 H76C 109.5 . . ?
H76A C76 H76B 109.5 . . ?
H76A C76 H76C 109.5 . . ?
H76B C76 H76C 109.5 . . ?
C72 C73 C77 120.65(14) . . ?
C74 C73 C72 118.01(13) . . ?
C74 C73 C77 121.30(14) . . ?
C30 C35 H35 120.1 . . ?
C30 C35 C34 119.72(15) . . ?
C34 C35 H35 120.1 . . ?
C13 C12 H12 119.7 . . ?
C13 C12 C11 120.54(12) . . ?
C11 C12 H12 119.7 . . ?
C62 C63 H63 120.0 . . ?
C62 C63 C64 120.10(13) . . ?
C64 C63 H63 120.0 . . ?
C73 C74 H74 118.9 . . ?
C73 C74 C75 122.14(14) . . ?
C75 C74 H74 118.9 . . ?
C13 C14 H14 120.0 . . ?
C13 C14 C15 120.09(13) . . ?
C15 C14 H14 120.0 . . ?
C65 C64 C63 120.37(13) . . ?
C65 C64 H64 119.8 . . ?
C63 C64 H64 119.8 . . ?
C70 C75 C78 121.53(13) . . ?
C74 C75 C70 118.92(13) . . ?
C74 C75 C78 119.55(13) . . ?
C85 C84 H84 118.9 . . ?
C83 C84 C85 122.21(14) . . ?
C83 C84 H84 118.9 . . ?
C82 C83 C87 121.75(16) . . ?
C84 C83 C82 118.00(14) . . ?
C84 C83 C87 120.24(16) . . ?
C10 C15 P2 117.90(10) . . ?
C14 C15 P2 120.39(10) . . ?
C14 C15 C10 121.71(12) . . ?
C54 C53 H53 119.9 . . ?
C54 C53 C52 120.24(14) . . ?
C52 C53 H53 119.9 . . ?
C51 C52 C53 120.38(14) . . ?
C51 C52 H52 119.8 . . ?
C53 C52 H52 119.8 . . ?
C10 C11 P1 117.67(10) . . ?
C12 C11 P1 121.18(10) . . ?
C12 C11 C10 121.03(12) . . ?
C81 C86 H86A 109.5 . . ?
C81 C86 H86B 109.5 . . ?
C81 C86 H86C 109.5 . . ?
H86A C86 H86B 109.5 . . ?
H86A C86 H86C 109.5 . . ?
H86B C86 H86C 109.5 . . ?
C31 C32 H32 120.1 . . ?
C33 C32 C31 119.79(15) . . ?
C33 C32 H32 120.1 . . ?
H3A C3 H3B 109.1 . . ?
C4 C3 H3A 111.2 . . ?
C4 C3 H3B 111.2 . . ?
C4 C3 C2 102.84(14) . . ?
C2 C3 H3A 111.2 . . ?
C2 C3 H3B 111.2 . . ?
C32 C33 H33 119.9 . . ?
C32 C33 C34 120.19(15) . . ?
C34 C33 H33 119.9 . . ?
C85 C88 H88A 109.5 . . ?
C85 C88 H88B 109.5 . . ?
C85 C88 H88C 109.5 . . ?
H88A C88 H88B 109.5 . . ?
H88A C88 H88C 109.5 . . ?
H88B C88 H88C 109.5 . . ?
C75 C78 H78A 109.5 . . ?
C75 C78 H78B 109.5 . . ?
C75 C78 H78C 109.5 . . ?
H78A C78 H78B 109.5 . . ?
H78A C78 H78C 109.5 . . ?
H78B C78 H78C 109.5 . . ?
C73 C77 H77A 109.5 . . ?
C73 C77 H77B 109.5 . . ?
C73 C77 H77C 109.5 . . ?
H77A C77 H77B 109.5 . . ?
H77A C77 H77C 109.5 . . ?
H77B C77 H77C 109.5 . . ?
O1 C4 C3 105.18(13) . . ?
O1 C4 H4A 110.7 . . ?
O1 C4 H4B 110.7 . . ?
C3 C4 H4A 110.7 . . ?
C3 C4 H4B 110.7 . . ?
H4A C4 H4B 108.8 . . ?
C35 C34 H34 119.8 . . ?
C33 C34 C35 120.44(16) . . ?
C33 C34 H34 119.8 . . ?
O1 C1 H1A 110.3 . . ?
O1 C1 H1B 110.3 . . ?
O1 C1 C2 107.10(15) . . ?
H1A C1 H1B 108.5 . . ?
C2 C1 H1A 110.3 . . ?
C2 C1 H1B 110.3 . . ?
C3 C2 H2A 110.9 . . ?
C3 C2 H2B 110.9 . . ?
C1 C2 C3 104.22(14) . . ?
C1 C2 H2A 110.9 . . ?
C1 C2 H2B 110.9 . . ?
H2A C2 H2B 108.9 . . ?
C83 C87 H87A 109.5 . . ?
C83 C87 H87B 109.5 . . ?
C83 C87 H87C 109.5 . . ?
H87A C87 H87B 109.5 . . ?
H87A C87 H87C 109.5 . . ?
H87B C87 H87C 109.5 . . ?

loop_
_geom_bond_atom_site_label_1
_geom_bond_atom_site_label_2
_geom_bond_distance
_geom_bond_site_symmetry_2
_geom_bond_publ_flag
Sb1 Se1 2.46608(16) . ?
Sb1 N1 2.3863(11) . ?
Sb1 N2 2.3074(11) . ?
Sb1 C10 2.1888(13) . ?
P2 N2 1.5970(12) . ?
P2 C50 1.8070(14) . ?
P2 C60 1.7993(14) . ?
P2 C15 1.7988(13) . ?
P1 N1 1.5836(12) . ?
P1 C20 1.8050(14) . ?
P1 C30 1.8050(14) . ?
P1 C11 1.8059(14) . ?
O1 C4 1.422(2) . ?
O1 C1 1.422(2) . ?
N1 C70 1.4257(17) . ?
N2 C80 1.4351(16) . ?
C20 C25 1.4006(19) . ?
C20 C21 1.3907(19) . ?
C30 C31 1.399(2) . ?
C30 C35 1.390(2) . ?
C55 H55 0.9500 . ?
C55 C50 1.3913(19) . ?
C55 C54 1.397(2) . ?
C61 H61 0.9500 . ?
C61 C62 1.392(2) . ?
C61 C60 1.3966(19) . ?
C50 C51 1.4012(19) . ?
C25 H25 0.9500 . ?
C25 C24 1.388(2) . ?
C72 H72 0.9500 . ?
C72 C71 1.395(2) . ?
C72 C73 1.395(2) . ?
C21 H21 0.9500 . ?
C21 C22 1.398(2) . ?
C24 H24 0.9500 . ?
C24 C23 1.388(2) . ?
C82 H82 0.9500 . ?
C82 C81 1.400(2) . ?
C82 C83 1.389(2) . ?
C51 H51 0.9500 . ?
C51 C52 1.384(2) . ?
C71 C70 1.4034(19) . ?
C71 C76 1.503(2) . ?
C80 C81 1.4052(19) . ?
C80 C85 1.407(2) . ?
C62 H62 0.9500 . ?
C62 C63 1.387(2) . ?
C13 H13 0.9500 . ?
C13 C12 1.390(2) . ?
C13 C14 1.3904(19) . ?
C65 H65 0.9500 . ?
C65 C60 1.4035(19) . ?
C65 C64 1.389(2) . ?
C81 C86 1.505(2) . ?
C10 C15 1.4027(18) . ?
C10 C11 1.4034(18) . ?
C31 H31 0.9500 . ?
C31 C32 1.390(2) . ?
C23 H23 0.9500 . ?
C23 C22 1.382(2) . ?
C22 H22 0.9500 . ?
C54 H54 0.9500 . ?
C54 C53 1.382(2) . ?
C70 C75 1.4075(19) . ?
C85 C84 1.396(2) . ?
C85 C88 1.506(2) . ?
C76 H76A 0.9800 . ?
C76 H76B 0.9800 . ?
C76 H76C 0.9800 . ?
C73 C74 1.386(2) . ?
C73 C77 1.510(2) . ?
C35 H35 0.9500 . ?
C35 C34 1.394(2) . ?
C12 H12 0.9500 . ?
C12 C11 1.3998(19) . ?
C63 H63 0.9500 . ?
C63 C64 1.390(2) . ?
C74 H74 0.9500 . ?
C74 C75 1.397(2) . ?
C14 H14 0.9500 . ?
C14 C15 1.3952(18) . ?
C64 H64 0.9500 . ?
C75 C78 1.507(2) . ?
C84 H84 0.9500 . ?
C84 C83 1.385(2) . ?
C83 C87 1.509(2) . ?
C53 H53 0.9500 . ?
C53 C52 1.394(2) . ?
C52 H52 0.9500 . ?
C86 H86A 0.9800 . ?
C86 H86B 0.9800 . ?
C86 H86C 0.9800 . ?
C32 H32 0.9500 . ?
C32 C33 1.383(3) . ?
C3 H3A 0.9900 . ?
C3 H3B 0.9900 . ?
C3 C4 1.519(2) . ?
C3 C2 1.532(3) . ?
C33 H33 0.9500 . ?
C33 C34 1.384(3) . ?
C88 H88A 0.9800 . ?
C88 H88B 0.9800 . ?
C88 H88C 0.9800 . ?
C78 H78A 0.9800 . ?
C78 H78B 0.9800 . ?
C78 H78C 0.9800 . ?
C77 H77A 0.9800 . ?
C77 H77B 0.9800 . ?
C77 H77C 0.9800 . ?
C4 H4A 0.9900 . ?
C4 H4B 0.9900 . ?
C34 H34 0.9500 . ?
C1 H1A 0.9900 . ?
C1 H1B 0.9900 . ?
C1 C2 1.528(3) . ?
C2 H2A 0.9900 . ?
C2 H2B 0.9900 . ?
C87 H87A 0.9800 . ?
C87 H87B 0.9800 . ?
C87 H87C 0.9800 . ?

loop_
_geom_torsion_atom_site_label_1
_geom_torsion_atom_site_label_2
_geom_torsion_atom_site_label_3
_geom_torsion_atom_site_label_4
_geom_torsion
_geom_torsion_site_symmetry_1
_geom_torsion_site_symmetry_2
_geom_torsion_site_symmetry_3
_geom_torsion_site_symmetry_4
_geom_torsion_publ_flag
Sb1 N1 C70 C71 98.89(12) . . . . ?
Sb1 N1 C70 C75 -73.44(14) . . . . ?
Sb1 N2 C80 C81 -100.42(13) . . . . ?
Sb1 N2 C80 C85 77.78(14) . . . . ?
Sb1 C10 C15 P2 9.86(14) . . . . ?
Sb1 C10 C15 C14 -170.20(10) . . . . ?
Sb1 C10 C11 P1 -7.02(15) . . . . ?
Sb1 C10 C11 C12 169.12(10) . . . . ?
P2 N2 C80 C81 96.61(14) . . . . ?
P2 N2 C80 C85 -85.19(15) . . . . ?
P2 C50 C51 C52 -175.55(11) . . . . ?
P1 N1 C70 C71 -98.04(15) . . . . ?
P1 N1 C70 C75 89.63(15) . . . . ?
P1 C20 C25 C24 170.30(11) . . . . ?
P1 C20 C21 C22 -170.94(11) . . . . ?
P1 C30 C31 C32 -179.42(12) . . . . ?
P1 C30 C35 C34 179.45(14) . . . . ?
O1 C1 C2 C3 9.1(2) . . . . ?
N1 P1 C20 C25 44.56(13) . . . . ?
N1 P1 C20 C21 -143.75(12) . . . . ?
N1 P1 C30 C31 64.66(13) . . . . ?
N1 P1 C30 C35 -114.00(14) . . . . ?
N1 P1 C11 C10 -3.02(12) . . . . ?
N1 P1 C11 C12 -179.16(11) . . . . ?
N1 C70 C75 C74 170.94(13) . . . . ?
N1 C70 C75 C78 -8.3(2) . . . . ?
N2 P2 C50 C55 126.96(12) . . . . ?
N2 P2 C50 C51 -56.52(13) . . . . ?
N2 P2 C60 C61 105.95(12) . . . . ?
N2 P2 C60 C65 -63.35(12) . . . . ?
N2 P2 C15 C10 -3.91(12) . . . . ?
N2 P2 C15 C14 176.15(11) . . . . ?
N2 C80 C81 C82 -178.90(13) . . . . ?
N2 C80 C81 C86 -0.1(2) . . . . ?
N2 C80 C85 C84 177.32(13) . . . . ?
N2 C80 C85 C88 -2.3(2) . . . . ?
C20 P1 N1 Sb1 -102.84(7) . . . . ?
C20 P1 N1 C70 94.94(13) . . . . ?
C20 P1 C30 C31 -66.65(13) . . . . ?
C20 P1 C30 C35 114.68(14) . . . . ?
C20 P1 C11 C10 120.95(11) . . . . ?
C20 P1 C11 C12 -55.19(12) . . . . ?
C20 C25 C24 C23 0.8(2) . . . . ?
C20 C21 C22 C23 1.3(2) . . . . ?
C30 P1 N1 Sb1 132.54(7) . . . . ?
C30 P1 N1 C70 -29.69(14) . . . . ?
C30 P1 C20 C25 173.59(11) . . . . ?
C30 P1 C20 C21 -14.72(14) . . . . ?
C30 P1 C11 C10 -126.77(10) . . . . ?
C30 P1 C11 C12 57.09(13) . . . . ?
C30 C31 C32 C33 0.0(2) . . . . ?
C30 C35 C34 C33 -0.3(3) . . . . ?
C55 C50 C51 C52 1.1(2) . . . . ?
C55 C54 C53 C52 1.0(2) . . . . ?
C61 C62 C63 C64 -1.2(2) . . . . ?
C50 P2 N2 Sb1 112.60(7) . . . . ?
C50 P2 N2 C80 -84.67(12) . . . . ?
C50 P2 C60 C61 -123.07(11) . . . . ?
C50 P2 C60 C65 67.63(12) . . . . ?
C50 P2 C15 C10 -128.00(10) . . . . ?
C50 P2 C15 C14 52.06(12) . . . . ?
C50 C55 C54 C53 -1.2(2) . . . . ?
C50 C51 C52 C53 -1.3(2) . . . . ?
C25 C20 C21 C22 0.5(2) . . . . ?
C25 C24 C23 C22 1.0(2) . . . . ?
C72 C71 C70 N1 -171.71(12) . . . . ?
C72 C71 C70 C75 0.6(2) . . . . ?
C72 C73 C74 C75 0.7(2) . . . . ?
C21 C20 C25 C24 -1.6(2) . . . . ?
C24 C23 C22 C21 -2.1(2) . . . . ?
C71 C72 C73 C74 -1.5(2) . . . . ?
C71 C72 C73 C77 176.24(14) . . . . ?
C71 C70 C75 C74 -1.4(2) . . . . ?
C71 C70 C75 C78 179.31(14) . . . . ?
C80 C85 C84 C83 2.6(2) . . . . ?
C62 C61 C60 P2 -169.38(11) . . . . ?
C62 C61 C60 C65 -0.1(2) . . . . ?
C62 C63 C64 C65 0.0(2) . . . . ?
C13 C12 C11 P1 178.19(10) . . . . ?
C13 C12 C11 C10 2.2(2) . . . . ?
C13 C14 C15 P2 179.69(10) . . . . ?
C13 C14 C15 C10 -0.2(2) . . . . ?
C81 C82 C83 C84 -2.6(2) . . . . ?
C81 C82 C83 C87 178.38(15) . . . . ?
C81 C80 C85 C84 -4.5(2) . . . . ?
C81 C80 C85 C88 175.93(13) . . . . ?
C31 C30 C35 C34 0.8(2) . . . . ?
C31 C32 C33 C34 0.5(3) . . . . ?
C60 P2 N2 Sb1 -121.36(7) . . . . ?
C60 P2 N2 C80 41.36(13) . . . . ?
C60 P2 C50 C55 -0.84(14) . . . . ?
C60 P2 C50 C51 175.68(10) . . . . ?
C60 P2 C15 C10 115.72(11) . . . . ?
C60 P2 C15 C14 -64.22(12) . . . . ?
C60 C61 C62 C63 1.3(2) . . . . ?
C60 C65 C64 C63 1.1(2) . . . . ?
C54 C55 C50 P2 176.61(11) . . . . ?
C54 C55 C50 C51 0.2(2) . . . . ?
C54 C53 C52 C51 0.3(2) . . . . ?
C85 C80 C81 C82 2.9(2) . . . . ?
C85 C80 C81 C86 -178.26(14) . . . . ?
C85 C84 C83 C82 0.9(2) . . . . ?
C85 C84 C83 C87 179.96(14) . . . . ?
C76 C71 C70 N1 5.6(2) . . . . ?
C76 C71 C70 C75 177.93(13) . . . . ?
C73 C72 C71 C70 0.9(2) . . . . ?
C73 C72 C71 C76 -176.43(14) . . . . ?
C73 C74 C75 C70 0.8(2) . . . . ?
C73 C74 C75 C78 -179.94(14) . . . . ?
C35 C30 C31 C32 -0.7(2) . . . . ?
C12 C13 C14 C15 -0.9(2) . . . . ?
C14 C13 C12 C11 0.0(2) . . . . ?
C64 C65 C60 P2 168.36(11) . . . . ?
C64 C65 C60 C61 -1.1(2) . . . . ?
C83 C82 C81 C80 0.7(2) . . . . ?
C83 C82 C81 C86 -178.15(15) . . . . ?
C15 P2 N2 Sb1 -3.17(8) . . . . ?
C15 P2 N2 C80 159.55(11) . . . . ?
C15 P2 C50 C55 -118.16(12) . . . . ?
C15 P2 C50 C51 58.36(12) . . . . ?
C15 P2 C60 C61 -8.60(13) . . . . ?
C15 P2 C60 C65 -177.90(11) . . . . ?
C15 C10 C11 P1 -179.40(9) . . . . ?
C15 C10 C11 C12 -3.26(19) . . . . ?
C11 P1 N1 Sb1 10.65(8) . . . . ?
C11 P1 N1 C70 -151.58(12) . . . . ?
C11 P1 C20 C25 -69.55(12) . . . . ?
C11 P1 C20 C21 102.14(13) . . . . ?
C11 P1 C30 C31 -177.57(11) . . . . ?
C11 P1 C30 C35 3.77(15) . . . . ?
C11 C10 C15 P2 -177.63(10) . . . . ?
C11 C10 C15 C14 2.31(19) . . . . ?
C32 C33 C34 C35 -0.4(3) . . . . ?
C88 C85 C84 C83 -177.82(14) . . . . ?
C77 C73 C74 C75 -177.07(14) . . . . ?
C4 O1 C1 C2 -30.3(2) . . . . ?
C4 C3 C2 C1 13.78(19) . . . . ?
C1 O1 C4 C3 39.64(18) . . . . ?
C2 C3 C4 O1 -32.46(17) . . . . ?
